data_1576734
loop_
_publ_author_name
'Wei, Zheng-Wei'
'Cai, Qing-Yun'
'Yang, Li-Miao'
'Huo, Yu-Xuan'
'Li, Ze-Long'
'Gong, Xue-Qing'
'Chen, Zhi-Min'

_publ_section_title
;
 Chiral Lewis base/Lewis acid/Br&#xf8;nsted acid cooperative catalysis
 enabled regio- and enantioselective electrophilic
 sulfenylation/semipinacol rearrangement of allenols.
;
_journal_issue 5
_journal_name_full 'Chemical science'
_journal_page_first 2802
_journal_page_last 2810
_journal_paper_doi 10.1039/d5sc06981e
_journal_volume 17
_journal_year 2026
_chemical_absolute_configuration R
_chemical_formula_moiety 'C19 H15 F3 O2 S'
_chemical_formula_sum 'C19 H15 F3 O2 S'
_chemical_formula_weight 364.37
_space_group_crystal_system orthorhombic
_space_group_IT_number 19
_space_group_name_Hall 'P 2ac 2ab'
_space_group_name_H-M_alt 'P 21 21 21'
_atom_sites_solution_hydrogens geom
_atom_sites_solution_primary dual
_audit_creation_date 2025-07-16
_audit_creation_method
;
Olex2 1.5-ac6-020
(compiled 2024.02.14 svn.r2f8d729c for Rigaku Oxford Diffraction, GUI svn.r6966)
;
_audit_update_record
;
2025-07-17 deposited with the CCDC.	2025-12-05 downloaded from the CCDC.
;
_cell_angle_alpha 90
_cell_angle_beta 90
_cell_angle_gamma 90
_cell_formula_units_Z 4
_cell_length_a 8.6591(3)
_cell_length_b 12.8618(3)
_cell_length_c 15.7626(4)
_cell_measurement_reflns_used 6984
_cell_measurement_temperature 293(2)
_cell_measurement_theta_max 75.8230
_cell_measurement_theta_min 4.3930
_cell_volume 1755.51(9)
_computing_cell_refinement 'CrysAlisPro 1.171.43.141a (Rigaku OD, 2024)'
_computing_data_collection 'CrysAlisPro 1.171.43.141a (Rigaku OD, 2024)'
_computing_data_reduction 'CrysAlisPro 1.171.43.141a (Rigaku OD, 2024)'
_computing_molecular_graphics 'Olex2 1.5-ac6-020 (Dolomanov et al., 2009)'
_computing_publication_material 'Olex2 1.5-ac6-020 (Dolomanov et al., 2009)'
_computing_structure_refinement 'SHELXL 2018/3 (Sheldrick, 2015)'
_computing_structure_solution 'SHELXT  (Sheldrick, 2015)'
_diffrn_ambient_temperature 293(2)
_diffrn_detector 'Hybrid Pixel Array Detector'
_diffrn_detector_area_resol_mean 10.0000
_diffrn_detector_type HyPix
_diffrn_measured_fraction_theta_full 0.997
_diffrn_measured_fraction_theta_max 0.981
_diffrn_measurement_details
;
List of Runs (angles in degrees, time in seconds):

  # Type    Start    End  Width  t~exp~   \w     \q     \k     \f   Frames
#--------------------------------------------------------------------------
  1  \w    -54.00 -28.00   0.50    0.29    -- -101.00  57.00-150.00   52
  2  \w    -61.00 -28.00   0.50    0.29    -- -101.00  57.00 -30.00   66
  3  \w    -61.00 -35.00   0.50    0.29    -- -101.00  57.00   0.00   52
  4  \w    -62.00 -28.00   0.50    0.29    -- -101.00  57.00  30.00   68
  5  \w    -11.00  26.00   0.50    0.07    --  -47.95  19.00 120.00   74
  6  \w    -12.00  25.00   0.50    0.07    --  -47.95  57.00 150.00   74
  7  \w    -63.00 -15.00   0.50    0.07    --  -47.95  57.00 150.00   96
  8  \w    -14.00  23.00   0.50    0.07    --  -47.95  19.00 150.00   74
  9  \w    -27.00  19.00   0.50    0.07    --  -47.95  37.00  60.00   92
 10  \w    -28.00  25.00   0.50    0.07    --  -47.95  37.00  30.00  106
 11  \w    -35.00  18.00   0.50    0.07    --  -47.95  37.00 -90.00  106
 12  \w     -8.00  18.00   0.50    0.07    --  -47.95  19.00-180.00   52
 13  \w    118.00 143.00   0.50    0.29    --  107.11   0.00-180.00   50
 14  \w     95.00 167.00   0.50    0.29    --  107.11  19.00 -60.00  144
 15  \w     80.00 154.00   0.50    0.29    --  107.11 125.00   0.00  148
 16  \w     40.00  70.00   0.50    0.29    --  107.11 -57.00 150.00   60
 17  \w     21.00  90.00   0.50    0.07    --   47.95-125.00 -30.00  138
 18  \w     39.00  64.00   0.50    0.29    --  107.11 -57.00 -60.00   50
 19  \w     51.00 102.00   0.50    0.29    --  107.11-125.00 -60.00  102
 20  \w     77.00 106.00   0.50    0.29    --  107.11 -99.00-180.00   58
 21  \w     45.00 105.00   0.50    0.29    --  107.11 -99.00 -60.00  120
 22  \w     38.00  66.00   0.50    0.29    --  107.11 -99.00-180.00   56
 23  \w     71.00  96.00   0.50    0.29    --  107.11 -99.00-120.00   50
 24  \w     43.00 111.00   0.50    0.29    --  107.11-125.00  90.00  136
 25  \w     42.00 106.00   0.50    0.29    --  107.11 -99.00  90.00  128
 26  \w     73.00 103.00   0.50    0.29    --  107.11 -99.00 150.00   60
 27  \w   -112.00 -32.00   0.50    0.29    -- -101.00 125.00 -30.00  160
 28  \w    -81.00 -45.00   0.50    0.29    -- -101.00 125.00  90.00   72
 29  \w   -173.00-101.00   0.50    0.29    -- -101.00 -37.00-150.00  144
 30  \w   -156.00-112.00   0.50    0.29    -- -101.00 -57.00   0.00   88
;
_diffrn_measurement_device 'four-circle diffractometer'
_diffrn_measurement_device_type 'XtaLAB Synergy R, HyPix'
_diffrn_measurement_method '\w scans'
_diffrn_orient_matrix_type 'CrysAlisPro convention (1999,Acta A55,543-557)'
_diffrn_orient_matrix_UB_11 0.0571394000
_diffrn_orient_matrix_UB_12 0.0905438000
_diffrn_orient_matrix_UB_13 -0.0556901000
_diffrn_orient_matrix_UB_21 -0.1582301000
_diffrn_orient_matrix_UB_22 0.0040087000
_diffrn_orient_matrix_UB_23 -0.0446584000
_diffrn_orient_matrix_UB_31 -0.0581605000
_diffrn_orient_matrix_UB_32 0.0782468000
_diffrn_orient_matrix_UB_33 0.0667360000
_diffrn_radiation_monochromator mirror
_diffrn_radiation_probe x-ray
_diffrn_radiation_type 'Cu K\a'
_diffrn_radiation_wavelength 1.54184
_diffrn_reflns_av_R_equivalents 0.0449
_diffrn_reflns_av_unetI/netI 0.0395
_diffrn_reflns_Laue_measured_fraction_full 0.997
_diffrn_reflns_Laue_measured_fraction_max 0.981
_diffrn_reflns_limit_h_max 9
_diffrn_reflns_limit_h_min -10
_diffrn_reflns_limit_k_max 16
_diffrn_reflns_limit_k_min -13
_diffrn_reflns_limit_l_max 19
_diffrn_reflns_limit_l_min -18
_diffrn_reflns_number 14888
_diffrn_reflns_point_group_measured_fraction_full 0.991
_diffrn_reflns_point_group_measured_fraction_max 0.965
_diffrn_reflns_theta_full 67.684
_diffrn_reflns_theta_max 76.696
_diffrn_reflns_theta_min 4.437
_diffrn_source 'Rotating-anode X-ray tube'
_diffrn_source_type 'PhotonJet R (Cu) X-ray Source'
_exptl_absorpt_coefficient_mu 2.003
_exptl_absorpt_correction_T_max 1.00000
_exptl_absorpt_correction_T_min 0.89662
_exptl_absorpt_correction_type multi-scan
_exptl_absorpt_process_details
;
CrysAlisPro 1.171.43.141a (Rigaku Oxford Diffraction, 2024)
Empirical absorption correction using spherical harmonics,
implemented in SCALE3 ABSPACK scaling algorithm.
;
_exptl_crystal_colour colourless
_exptl_crystal_colour_primary colourless
_exptl_crystal_density_diffrn 1.379
_exptl_crystal_description block
_exptl_crystal_F_000 752
_exptl_crystal_size_max 0.1
_exptl_crystal_size_mid 0.08
_exptl_crystal_size_min 0.03
_refine_diff_density_max 0.219
_refine_diff_density_min -0.200
_refine_diff_density_rms 0.032
_refine_ls_abs_structure_details
;
 Flack x determined using 1038 quotients [(I+)-(I-)]/[(I+)+(I-)]
 (Parsons, Flack and Wagner, Acta Cryst. B69 (2013) 249-259).
;
_refine_ls_abs_structure_Flack -0.034(12)
_refine_ls_extinction_method none
_refine_ls_goodness_of_fit_ref 1.054
_refine_ls_hydrogen_treatment constr
_refine_ls_matrix_type full
_refine_ls_number_parameters 226
_refine_ls_number_reflns 3565
_refine_ls_number_restraints 0
_refine_ls_restrained_S_all 1.054
_refine_ls_R_factor_all 0.0564
_refine_ls_R_factor_gt 0.0392
_refine_ls_shift/su_max 0.000
_refine_ls_shift/su_mean 0.000
_refine_ls_structure_factor_coef Fsqd
_refine_ls_weighting_details 'w=1/[\s^2^(Fo^2^)+(0.0540P)^2^+0.2150P] where P=(Fo^2^+2Fc^2^)/3'
_refine_ls_weighting_scheme calc
_refine_ls_wR_factor_gt 0.0981
_refine_ls_wR_factor_ref 0.1099
_reflns_Friedel_coverage 0.716
_reflns_Friedel_fraction_full 0.984
_reflns_Friedel_fraction_max 0.942
_reflns_number_gt 2963
_reflns_number_total 3565
_reflns_threshold_expression 'I > 2\s(I)'
_cod_data_source_file d5sc06981e2.cif
_cod_data_source_block chenzm-wzw-3-81b_auto
_cod_original_cell_volume 1755.50(8)
_cod_database_code 1576734
_shelx_shelxl_version_number 2018/3
_chemical_oxdiff_formula CHOFS
_shelx_space_group_comment
;
The symmetry employed for this shelxl refinement is uniquely defined
by the following loop, which should always be used as a source of
symmetry information in preference to the above space-group names.
They are only intended as comments.
;
_shelx_estimated_absorpt_t_max 0.942
_shelx_estimated_absorpt_t_min 0.825
_olex2_refinement_description
;
1. Fixed Uiso
 At 1.2 times of:
  All C(H) groups, All C(H,H) groups
2.a Secondary CH2 refined with riding coordinates:
 C3(H3A,H3B), C4(H4A,H4B), C5(H5A,H5B)
2.b Aromatic/amide H refined with riding coordinates:
 C7(H7), C8(H8), C9(H9), C10(H10), C11(H11), C15(H15), C16(H16), C17(H17),
 C18(H18)
;
_olex2_submission_special_instructions 'No special instructions were received'
_oxdiff_exptl_absorpt_empirical_details
;
Empirical correction (ABSPACK) includes:
- Absorption correction using spherical harmonics
- Frame scaling
;
_oxdiff_exptl_absorpt_empirical_full_max 2.273
_oxdiff_exptl_absorpt_empirical_full_min 0.345

loop_
_space_group_symop_operation_xyz
'x, y, z'
'-x+1/2, -y, z+1/2'
'-x, y+1/2, -z+1/2'
'x+1/2, -y+1/2, -z'

loop_
_atom_site_label
_atom_site_type_symbol
_atom_site_fract_x
_atom_site_fract_y
_atom_site_fract_z
_atom_site_U_iso_or_equiv
_atom_site_adp_type
_atom_site_occupancy
_atom_site_site_symmetry_order
_atom_site_calc_flag
_atom_site_refinement_flags_posn
_atom_site_refinement_flags_adp
_atom_site_refinement_flags_occupancy
_atom_site_disorder_assembly
_atom_site_disorder_group
S1 S 0.61912(12) 0.43373(7) 0.64906(7) 0.0783(3) Uani 1 1 d . . . . .
F1 F 0.5182(4) 0.4406(3) 0.4607(2) 0.1329(11) Uani 1 1 d . . . . .
F2 F 0.4320(4) 0.5741(3) 0.5270(3) 0.1528(15) Uani 1 1 d . . . . .
F3 F 0.5260(5) 0.5917(4) 0.4041(3) 0.178(2) Uani 1 1 d . . . . .
O1 O 0.7611(3) 0.2286(2) 0.78606(15) 0.0712(6) Uani 1 1 d . . . . .
O2 O 0.8021(3) 0.30013(19) 0.57501(16) 0.0732(7) Uani 1 1 d . . . . .
C1 C 0.6057(3) 0.2167(2) 0.65713(16) 0.0482(6) Uani 1 1 d . . . . .
C2 C 0.7046(3) 0.1756(3) 0.73149(18) 0.0530(7) Uani 1 1 d . . . . .
C3 C 0.7195(5) 0.0594(3) 0.7242(2) 0.0784(10) Uani 1 1 d . . . . .
H3A H 0.689941 0.025839 0.776840 0.094 Uiso 1 1 calc R U . . .
H3B H 0.824833 0.039938 0.710554 0.094 Uiso 1 1 calc R U . . .
C4 C 0.6106(6) 0.0289(3) 0.6530(2) 0.0799(10) Uani 1 1 d . . . . .
H4A H 0.648905 -0.031594 0.622940 0.096 Uiso 1 1 calc R U . . .
H4B H 0.508364 0.013821 0.674871 0.096 Uiso 1 1 calc R U . . .
C5 C 0.6075(5) 0.1230(2) 0.59572(19) 0.0618(8) Uani 1 1 d . . . . .
H5A H 0.515983 0.122638 0.560256 0.074 Uiso 1 1 calc R U . . .
H5B H 0.698232 0.124825 0.559647 0.074 Uiso 1 1 calc R U . . .
C6 C 0.4422(3) 0.2428(2) 0.68786(17) 0.0503(6) Uani 1 1 d . . . . .
C7 C 0.3291(4) 0.2623(4) 0.6281(2) 0.0758(10) Uani 1 1 d . . . . .
H7 H 0.353803 0.260321 0.570683 0.091 Uiso 1 1 calc R U . . .
C8 C 0.1797(4) 0.2848(4) 0.6529(3) 0.0894(13) Uani 1 1 d . . . . .
H8 H 0.104948 0.298990 0.612071 0.107 Uiso 1 1 calc R U . . .
C9 C 0.1409(4) 0.2865(3) 0.7372(3) 0.0786(11) Uani 1 1 d . . . . .
H9 H 0.039693 0.299815 0.753642 0.094 Uiso 1 1 calc R U . . .
C10 C 0.2515(4) 0.2684(3) 0.7966(2) 0.0712(9) Uani 1 1 d . . . . .
H10 H 0.226044 0.270936 0.853882 0.085 Uiso 1 1 calc R U . . .
C11 C 0.4016(4) 0.2462(2) 0.77261(19) 0.0579(7) Uani 1 1 d . . . . .
H11 H 0.475905 0.233418 0.813905 0.070 Uiso 1 1 calc R U . . .
C12 C 0.6913(3) 0.3097(2) 0.61945(17) 0.0501(6) Uani 1 1 d . . . . .
C13 C 0.7463(4) 0.5135(2) 0.5892(2) 0.0591(7) Uani 1 1 d . . . . .
C14 C 0.7022(4) 0.5594(3) 0.5139(2) 0.0668(8) Uani 1 1 d . . . . .
C15 C 0.8044(6) 0.6238(3) 0.4716(3) 0.0795(11) Uani 1 1 d . . . . .
H15 H 0.774678 0.654929 0.420921 0.095 Uiso 1 1 calc R U . . .
C16 C 0.9482(5) 0.6419(3) 0.5035(3) 0.0815(12) Uani 1 1 d . . . . .
H16 H 1.015883 0.685411 0.474614 0.098 Uiso 1 1 calc R U . . .
C17 C 0.9931(5) 0.5966(3) 0.5777(3) 0.0819(11) Uani 1 1 d . . . . .
H17 H 1.091337 0.608789 0.599331 0.098 Uiso 1 1 calc R U . . .
C18 C 0.8922(5) 0.5326(3) 0.6204(2) 0.0734(9) Uani 1 1 d . . . . .
H18 H 0.922931 0.501776 0.670986 0.088 Uiso 1 1 calc R U . . .
C19 C 0.5459(6) 0.5415(4) 0.4754(4) 0.1032(16) Uani 1 1 d . . . . .

loop_
_atom_site_aniso_label
_atom_site_aniso_U_11
_atom_site_aniso_U_22
_atom_site_aniso_U_33
_atom_site_aniso_U_23
_atom_site_aniso_U_13
_atom_site_aniso_U_12
S1 0.0833(6) 0.0552(4) 0.0964(6) 0.0043(4) 0.0410(5) 0.0085(4)
F1 0.113(2) 0.116(2) 0.169(3) -0.002(2) -0.055(2) -0.031(2)
F2 0.0718(18) 0.143(3) 0.244(4) 0.029(3) -0.011(2) 0.0213(19)
F3 0.153(3) 0.197(4) 0.182(3) 0.088(3) -0.100(3) -0.035(3)
O1 0.0683(14) 0.0831(15) 0.0621(12) -0.0004(12) -0.0154(11) -0.0006(13)
O2 0.0694(14) 0.0664(13) 0.0838(15) -0.0035(12) 0.0333(13) 0.0032(11)
C1 0.0474(14) 0.0543(14) 0.0430(12) -0.0013(11) 0.0017(12) 0.0021(12)
C2 0.0467(15) 0.0640(16) 0.0484(14) 0.0030(14) 0.0021(12) 0.0010(14)
C3 0.087(3) 0.0647(19) 0.083(2) 0.0082(19) -0.012(2) 0.011(2)
C4 0.102(3) 0.0577(17) 0.080(2) -0.0023(17) -0.002(2) -0.006(2)
C5 0.067(2) 0.0629(17) 0.0555(16) -0.0102(14) 0.0029(15) 0.0006(16)
C6 0.0465(15) 0.0558(16) 0.0485(14) -0.0007(12) 0.0036(11) -0.0049(12)
C7 0.0534(18) 0.116(3) 0.0582(18) -0.0044(19) -0.0063(15) 0.006(2)
C8 0.0484(18) 0.128(4) 0.092(3) -0.011(3) -0.0119(19) 0.005(2)
C9 0.0467(18) 0.084(2) 0.105(3) -0.010(2) 0.017(2) -0.0054(17)
C10 0.066(2) 0.075(2) 0.074(2) -0.0053(17) 0.0217(18) -0.0074(18)
C11 0.0545(17) 0.0675(18) 0.0518(14) -0.0001(14) 0.0067(13) 0.0012(15)
C12 0.0471(14) 0.0591(16) 0.0443(13) -0.0011(12) 0.0029(12) 0.0022(13)
C13 0.0642(19) 0.0498(15) 0.0635(17) -0.0032(14) 0.0072(15) 0.0016(14)
C14 0.068(2) 0.0575(17) 0.075(2) 0.0061(17) -0.0071(16) 0.0000(17)
C15 0.093(3) 0.074(2) 0.071(2) 0.0149(19) -0.004(2) -0.009(2)
C16 0.089(3) 0.075(2) 0.080(2) -0.003(2) 0.018(2) -0.022(2)
C17 0.069(2) 0.089(3) 0.088(3) -0.011(2) -0.002(2) -0.016(2)
C18 0.080(2) 0.079(2) 0.0616(17) -0.0022(16) -0.0047(19) 0.001(2)
C19 0.087(3) 0.096(4) 0.126(4) 0.026(3) -0.031(3) -0.008(3)

loop_
_atom_type_symbol
_atom_type_description
_atom_type_scat_dispersion_real
_atom_type_scat_dispersion_imag
_atom_type_scat_source
C C 0.0181 0.0091 'International Tables Vol C Tables 4.2.6.8 and 6.1.1.4'
H H 0.0000 0.0000 'International Tables Vol C Tables 4.2.6.8 and 6.1.1.4'
F F 0.0727 0.0534 'International Tables Vol C Tables 4.2.6.8 and 6.1.1.4'
O O 0.0492 0.0322 'International Tables Vol C Tables 4.2.6.8 and 6.1.1.4'
S S 0.3331 0.5567 'International Tables Vol C Tables 4.2.6.8 and 6.1.1.4'

loop_
_geom_angle_atom_site_label_1
_geom_angle_atom_site_label_2
_geom_angle_atom_site_label_3
_geom_angle
_geom_angle_site_symmetry_1
_geom_angle_site_symmetry_3
_geom_angle_publ_flag
C12 S1 C13 99.26(14) . . ?
C2 C1 C5 101.7(2) . . ?
C6 C1 C2 110.3(2) . . ?
C6 C1 C5 112.2(3) . . ?
C12 C1 C2 107.1(2) . . ?
C12 C1 C5 111.2(2) . . ?
C12 C1 C6 113.6(2) . . ?
O1 C2 C1 125.0(3) . . ?
O1 C2 C3 125.7(3) . . ?
C3 C2 C1 109.3(3) . . ?
C2 C3 C4 105.1(3) . . ?
C5 C4 C3 104.3(3) . . ?
C4 C5 C1 104.5(2) . . ?
C7 C6 C1 118.6(2) . . ?
C7 C6 C11 118.3(3) . . ?
C11 C6 C1 123.2(3) . . ?
C6 C7 C8 120.6(3) . . ?
C9 C8 C7 120.4(4) . . ?
C10 C9 C8 119.5(3) . . ?
C9 C10 C11 120.6(3) . . ?
C6 C11 C10 120.6(3) . . ?
O2 C12 S1 122.0(2) . . ?
O2 C12 C1 122.5(3) . . ?
C1 C12 S1 115.50(19) . . ?
C14 C13 S1 122.2(3) . . ?
C18 C13 S1 118.8(3) . . ?
C18 C13 C14 119.0(3) . . ?
C13 C14 C15 119.6(3) . . ?
C13 C14 C19 122.1(4) . . ?
C15 C14 C19 118.3(4) . . ?
C16 C15 C14 120.6(4) . . ?
C17 C16 C15 120.3(4) . . ?
C16 C17 C18 119.6(4) . . ?
C17 C18 C13 121.0(4) . . ?
F1 C19 F2 106.0(5) . . ?
F1 C19 C14 112.3(4) . . ?
F2 C19 C14 111.7(5) . . ?
F3 C19 F1 107.8(5) . . ?
F3 C19 F2 105.5(5) . . ?
F3 C19 C14 113.0(4) . . ?

loop_
_geom_bond_atom_site_label_1
_geom_bond_atom_site_label_2
_geom_bond_distance
_geom_bond_site_symmetry_2
_geom_bond_publ_flag
S1 C12 1.776(3) . ?
S1 C13 1.776(3) . ?
F1 C19 1.339(6) . ?
F2 C19 1.346(7) . ?
F3 C19 1.308(6) . ?
O1 C2 1.202(4) . ?
O2 C12 1.195(3) . ?
C1 C2 1.545(4) . ?
C1 C5 1.546(4) . ?
C1 C6 1.534(4) . ?
C1 C12 1.527(4) . ?
C2 C3 1.504(5) . ?
C3 C4 1.516(6) . ?
C4 C5 1.510(5) . ?
C6 C7 1.382(4) . ?
C6 C11 1.382(4) . ?
C7 C8 1.383(5) . ?
C8 C9 1.371(6) . ?
C9 C10 1.359(6) . ?
C10 C11 1.383(5) . ?
C13 C14 1.379(5) . ?
C13 C18 1.378(5) . ?
C14 C15 1.383(5) . ?
C14 C19 1.501(6) . ?
C15 C16 1.363(6) . ?
C16 C17 1.363(6) . ?
C17 C18 1.376(6) . ?
